data_7013870
loop_
_publ_author_name
'Marvelli, Lorenza'
'Mantovani, Nicoletta'
'Marchi, Andrea'
'Rossi, Roberto'
'Brugnati, Michele'
'Peruzzini, Maurizio'
'Barbaro, Pierluigi'
'de los Rios, Isaac'
'Bertolasi, Valerio'

_publ_section_title
;
 Synthesis, characterisation and molecular structure of Re(III)
 2-oxacyclocarbenes stabilised by a benzoyldiazenido ligand.
;
_journal_issue 5
_journal_name_full 'Dalton transactions (Cambridge, England : 2003)'
_journal_page_first 713
_journal_page_last 722
_journal_paper_doi 10.1039/b315693a
_journal_year 2004
_chemical_formula_moiety 'C46 H40 Cl2 N3 O P2 Re, C H2 Cl2'
_chemical_formula_sum 'C47 H42 Cl4 N3 O P2 Re'
_chemical_formula_weight 1054.78
_chemical_name_systematic
;
?
;
_space_group_IT_number 60
_symmetry_cell_setting orthorhombic
_symmetry_space_group_name_Hall '-P 2n 2ab'
_symmetry_space_group_name_H-M 'P b c n'
_atom_sites_solution_hydrogens geom
_atom_sites_solution_primary direct
_atom_sites_solution_secondary difmap
_audit_creation_method SHELXL-97
_cell_angle_alpha 90.00
_cell_angle_beta 90.00
_cell_angle_gamma 90.00
_cell_formula_units_Z 8
_cell_length_a 33.3037(1)
_cell_length_b 11.0025(3)
_cell_length_c 24.7218(5)
_cell_measurement_reflns_used 59233
_cell_measurement_temperature 295
_cell_measurement_theta_max 28.00
_cell_measurement_theta_min 2.70
_cell_volume 9058.7(3)
_computing_cell_refinement 'Denzo-SMN (Otwinowski & Minor, 1997)'
_computing_data_collection 'Kappa CCD server software (Nonius, 1997)'
_computing_data_reduction 'Denzo-SMN (Otwinowski & Minor, 1997)'
_computing_molecular_graphics 'ORTEP II (Johnson, 1976)'
_computing_publication_material
;
SHELXL-97 (Sheldrick, 1997), PARST (Nardelli, 1995)
;
_computing_structure_refinement 'SHELXL-97 (Sheldrick, 1997)'
_computing_structure_solution 'SIR92 (Altomare et al., 1994)'
_diffrn_ambient_temperature 295
_diffrn_measured_fraction_theta_full 0.965
_diffrn_measured_fraction_theta_max 0.965
_diffrn_measurement_device_type 'Nonius Kappa CCD'
_diffrn_measurement_method '\f scans and \w scans'
_diffrn_radiation_monochromator graphite
_diffrn_radiation_source 'fine-focus sealed tube'
_diffrn_radiation_type MoK\a
_diffrn_radiation_wavelength 0.71070
_diffrn_reflns_av_R_equivalents 0.087
_diffrn_reflns_av_sigmaI/netI 0.0480
_diffrn_reflns_limit_h_max 43
_diffrn_reflns_limit_h_min -43
_diffrn_reflns_limit_k_max 14
_diffrn_reflns_limit_k_min -14
_diffrn_reflns_limit_l_max 32
_diffrn_reflns_limit_l_min -32
_diffrn_reflns_number 59233
_diffrn_reflns_theta_full 28.00
_diffrn_reflns_theta_max 28.00
_diffrn_reflns_theta_min 2.70
_exptl_absorpt_coefficient_mu 3.028
_exptl_absorpt_correction_T_max 0.817
_exptl_absorpt_correction_T_min 0.574
_exptl_absorpt_correction_type empirical
_exptl_absorpt_process_details
;
SORTAV (R.H. Blessing, Acta Crystallogr., 1995, A51, 33)
;
_exptl_crystal_colour brown
_exptl_crystal_density_diffrn 1.547
_exptl_crystal_density_method 'not measured'
_exptl_crystal_description plate
_exptl_crystal_F_000 4208
_exptl_crystal_size_max 0.32
_exptl_crystal_size_mid 0.25
_exptl_crystal_size_min 0.07
_refine_diff_density_max 1.469
_refine_diff_density_min -0.951
_refine_diff_density_rms 0.116
_refine_ls_extinction_method none
_refine_ls_goodness_of_fit_ref 1.169
_refine_ls_hydrogen_treatment constr
_refine_ls_matrix_type full
_refine_ls_number_parameters 523
_refine_ls_number_reflns 10554
_refine_ls_number_restraints 0
_refine_ls_restrained_S_all 1.169
_refine_ls_R_factor_all 0.0847
_refine_ls_R_factor_gt 0.0491
_refine_ls_shift/su_max 0.004
_refine_ls_shift/su_mean 0.000
_refine_ls_structure_factor_coef Fsqd
_refine_ls_weighting_details 'calc w=1/[\s^2^(Fo^2^)+(0.0368P)^2^+25.2532P] where P=(Fo^2^+2Fc^2^)/3'
_refine_ls_weighting_scheme calc
_refine_ls_wR_factor_gt 0.0922
_refine_ls_wR_factor_ref 0.1146
_reflns_number_gt 7866
_reflns_number_total 10554
_reflns_threshold_expression I>2sigma(I)
_cod_data_source_file b315693a.txt
_cod_data_source_block (6)
_cod_original_sg_symbol_H-M 'P bcn'
_cod_database_code 7013870

loop_
_symmetry_equiv_pos_as_xyz
'x, y, z'
'-x+1/2, -y+1/2, z+1/2'
'x+1/2, -y+1/2, -z'
'-x, y, -z+1/2'
'-x, -y, -z'
'x-1/2, y-1/2, -z-1/2'
'-x-1/2, y-1/2, z'
'x, -y, z-1/2'

loop_
_atom_site_label
_atom_site_type_symbol
_atom_site_fract_x
_atom_site_fract_y
_atom_site_fract_z
_atom_site_U_iso_or_equiv
_atom_site_adp_type
_atom_site_occupancy
_atom_site_symmetry_multiplicity
_atom_site_calc_flag
_atom_site_refinement_flags
_atom_site_disorder_assembly
_atom_site_disorder_group
Re1 Re 0.880096(6) 0.929107(17) 0.933762(8) 0.02801(7) Uani 1 1 d . . .
Cl1 Cl 0.87268(5) 1.14640(12) 0.92091(6) 0.0424(3) Uani 1 1 d . . .
Cl2 Cl 0.92623(4) 0.95334(12) 1.00839(6) 0.0414(3) Uani 1 1 d . . .
P1 P 0.93845(4) 0.93844(12) 0.87295(5) 0.0316(3) Uani 1 1 d . . .
P2 P 0.82557(4) 0.93156(12) 1.00089(5) 0.0296(3) Uani 1 1 d . . .
O1 O 0.86086(15) 0.6746(4) 0.83516(19) 0.0613(13) Uani 1 1 d . . .
N1 N 0.84809(14) 0.8864(4) 0.88138(17) 0.0325(10) Uani 1 1 d . . .
N2 N 0.82420(15) 0.8512(4) 0.84506(19) 0.0412(12) Uani 1 1 d . . .
N3 N 0.88795(14) 0.7305(4) 0.94622(18) 0.0366(11) Uani 1 1 d . . .
H3A H 0.8634 0.7015 0.9545 0.044 Uiso 1 1 calc R . .
H3B H 0.8942 0.6997 0.9136 0.044 Uiso 1 1 calc R . .
C1 C 0.83148(19) 0.7367(5) 0.8237(2) 0.0411(14) Uani 1 1 d . . .
C2 C 0.79984(19) 0.6933(5) 0.7863(2) 0.0417(14) Uani 1 1 d . . .
C3 C 0.8059(2) 0.5859(6) 0.7581(3) 0.0570(18) Uani 1 1 d . . .
H3 H 0.8304 0.5456 0.7603 0.068 Uiso 1 1 calc R . .
C4 C 0.7752(3) 0.5390(7) 0.7266(3) 0.072(2) Uani 1 1 d . . .
H4 H 0.7792 0.4661 0.7083 0.086 Uiso 1 1 calc R . .
C5 C 0.7395(3) 0.5967(8) 0.7218(3) 0.081(3) Uani 1 1 d . . .
H5 H 0.7193 0.5646 0.7001 0.097 Uiso 1 1 calc R . .
C6 C 0.7334(3) 0.7025(9) 0.7493(4) 0.096(3) Uani 1 1 d . . .
H6 H 0.7088 0.7422 0.7467 0.116 Uiso 1 1 calc R . .
C7 C 0.7639(2) 0.7520(7) 0.7813(3) 0.071(2) Uani 1 1 d . . .
H7 H 0.7598 0.8251 0.7993 0.086 Uiso 1 1 calc R . .
C8 C 0.91610(19) 0.6727(5) 0.9850(2) 0.0432(14) Uani 1 1 d . . .
H81 H 0.9091 0.6952 1.0218 0.052 Uiso 1 1 calc R . .
H82 H 0.9433 0.6996 0.9780 0.052 Uiso 1 1 calc R . .
C9 C 0.9132(2) 0.5385(6) 0.9782(3) 0.0515(17) Uani 1 1 d . . .
C10 C 0.9089(3) 0.4354(6) 0.9698(3) 0.074(2) Uani 1 1 d . . .
H10 H 0.9055 0.3529 0.9630 0.089 Uiso 1 1 calc R . .
C11 C 0.92453(18) 0.9266(5) 0.8016(2) 0.0399(13) Uani 1 1 d . . .
C12 C 0.9441(2) 0.8553(6) 0.7643(3) 0.0552(17) Uani 1 1 d . . .
H12 H 0.9655 0.8070 0.7753 0.066 Uiso 1 1 calc R . .
C13 C 0.9323(3) 0.8545(8) 0.7105(3) 0.074(2) Uani 1 1 d . . .
H13 H 0.9453 0.8041 0.6858 0.088 Uiso 1 1 calc R . .
C14 C 0.9021(3) 0.9264(8) 0.6939(3) 0.081(3) Uani 1 1 d . . .
H14 H 0.8944 0.9259 0.6578 0.097 Uiso 1 1 calc R . .
C15 C 0.8826(3) 1.0001(8) 0.7296(3) 0.076(2) Uani 1 1 d . . .
H15 H 0.8620 1.0503 0.7174 0.092 Uiso 1 1 calc R . .
C16 C 0.8931(2) 1.0011(6) 0.7842(3) 0.0541(17) Uani 1 1 d . . .
H16 H 0.8794 1.0505 0.8085 0.065 Uiso 1 1 calc R . .
C17 C 0.97420(17) 0.8156(4) 0.8855(2) 0.0336(12) Uani 1 1 d . . .
C18 C 1.00745(18) 0.8362(6) 0.9181(2) 0.0428(14) Uani 1 1 d . . .
H18 H 1.0129 0.9142 0.9306 0.051 Uiso 1 1 calc R . .
C19 C 1.0325(2) 0.7406(6) 0.9320(3) 0.0526(16) Uani 1 1 d . . .
H19 H 1.0547 0.7551 0.9539 0.063 Uiso 1 1 calc R . .
C20 C 1.0249(2) 0.6236(6) 0.9139(3) 0.063(2) Uani 1 1 d . . .
H20 H 1.0418 0.5599 0.9235 0.075 Uiso 1 1 calc R . .
C21 C 0.9921(2) 0.6031(6) 0.8816(3) 0.0593(19) Uani 1 1 d . . .
H21 H 0.9871 0.5252 0.8686 0.071 Uiso 1 1 calc R . .
C22 C 0.96616(18) 0.6976(5) 0.8680(2) 0.0434(14) Uani 1 1 d . . .
H22 H 0.9434 0.6820 0.8473 0.052 Uiso 1 1 calc R . .
C23 C 0.97102(17) 1.0731(5) 0.8735(2) 0.0371(12) Uani 1 1 d . . .
C24 C 0.97344(18) 1.1516(5) 0.9166(3) 0.0443(14) Uani 1 1 d . . .
H24 H 0.9573 1.1388 0.9468 0.053 Uiso 1 1 calc R . .
C25 C 0.9996(2) 1.2493(6) 0.9157(3) 0.0528(17) Uani 1 1 d . . .
H25 H 1.0005 1.3020 0.9451 0.063 Uiso 1 1 calc R . .
C26 C 1.0237(2) 1.2692(6) 0.8727(3) 0.064(2) Uani 1 1 d . . .
H26 H 1.0412 1.3350 0.8725 0.077 Uiso 1 1 calc R . .
C27 C 1.0222(3) 1.1923(7) 0.8295(4) 0.085(3) Uani 1 1 d . . .
H27 H 1.0390 1.2050 0.8000 0.102 Uiso 1 1 calc R . .
C28 C 0.9956(2) 1.0948(6) 0.8295(3) 0.067(2) Uani 1 1 d . . .
H28 H 0.9944 1.0437 0.7996 0.080 Uiso 1 1 calc R . .
C29 C 0.82843(17) 0.8012(5) 1.0470(2) 0.0355(12) Uani 1 1 d . . .
C30 C 0.8474(2) 0.8156(5) 1.0964(2) 0.0495(16) Uani 1 1 d . . .
H30 H 0.8549 0.8927 1.1078 0.059 Uiso 1 1 calc R . .
C31 C 0.8551(2) 0.7162(6) 1.1288(3) 0.0621(19) Uani 1 1 d . . .
H31 H 0.8684 0.7268 1.1615 0.074 Uiso 1 1 calc R . .
C32 C 0.8434(2) 0.6017(6) 1.1131(3) 0.065(2) Uani 1 1 d . . .
H32 H 0.8480 0.5356 1.1357 0.078 Uiso 1 1 calc R . .
C33 C 0.8250(2) 0.5852(6) 1.0643(3) 0.0570(18) Uani 1 1 d . . .
H33 H 0.8178 0.5075 1.0532 0.068 Uiso 1 1 calc R . .
C34 C 0.81699(18) 0.6842(5) 1.0314(2) 0.0421(14) Uani 1 1 d . . .
H34 H 0.8039 0.6726 0.9986 0.050 Uiso 1 1 calc R . .
C35 C 0.77637(17) 0.9295(5) 0.9691(2) 0.0350(12) Uani 1 1 d . . .
C36 C 0.7450(2) 0.8534(6) 0.9843(3) 0.0523(16) Uani 1 1 d . . .
H36 H 0.7485 0.7980 1.0123 0.063 Uiso 1 1 calc R . .
C37 C 0.7084(2) 0.8604(7) 0.9575(3) 0.066(2) Uani 1 1 d . . .
H37 H 0.6875 0.8090 0.9676 0.079 Uiso 1 1 calc R . .
C38 C 0.7028(2) 0.9418(8) 0.9168(3) 0.072(2) Uani 1 1 d . . .
H38 H 0.6783 0.9454 0.8989 0.086 Uiso 1 1 calc R . .
C39 C 0.7336(2) 1.0195(8) 0.9019(3) 0.072(2) Uani 1 1 d . . .
H39 H 0.7296 1.0763 0.8745 0.086 Uiso 1 1 calc R . .
C40 C 0.7702(2) 1.0124(6) 0.9276(2) 0.0512(16) Uani 1 1 d . . .
H40 H 0.7910 1.0636 0.9171 0.061 Uiso 1 1 calc R . .
C41 C 0.82068(18) 1.0600(5) 1.0475(2) 0.0347(12) Uani 1 1 d . . .
C42 C 0.85093(19) 1.1449(5) 1.0542(2) 0.0427(14) Uani 1 1 d . . .
H42 H 0.8746 1.1379 1.0345 0.051 Uiso 1 1 calc R . .
C43 C 0.8461(2) 1.2403(6) 1.0901(3) 0.0606(19) Uani 1 1 d . . .
H43 H 0.8664 1.2978 1.0940 0.073 Uiso 1 1 calc R . .
C44 C 0.8116(3) 1.2504(6) 1.1199(3) 0.064(2) Uani 1 1 d . . .
H44 H 0.8086 1.3141 1.1443 0.077 Uiso 1 1 calc R . .
C45 C 0.7815(2) 1.1667(6) 1.1139(3) 0.062(2) Uani 1 1 d . . .
H45 H 0.7580 1.1742 1.1339 0.075 Uiso 1 1 calc R . .
C46 C 0.7859(2) 1.0714(5) 1.0782(2) 0.0482(16) Uani 1 1 d . . .
H46 H 0.7654 1.0143 1.0747 0.058 Uiso 1 1 calc R . .
C47 C 0.9129(6) 0.3976(17) 0.8065(7) 0.215(10) Uani 1 1 d . . .
H471 H 0.9325 0.3439 0.8229 0.258 Uiso 1 1 calc R . .
H472 H 0.9044 0.4563 0.8334 0.258 Uiso 1 1 calc R . .
Cl3 Cl 0.8755(2) 0.3216(4) 0.7862(2) 0.266(3) Uani 1 1 d . . .
Cl4 Cl 0.9349(3) 0.4747(8) 0.7497(4) 0.361(6) Uani 1 1 d . . .

loop_
_atom_site_aniso_label
_atom_site_aniso_U_11
_atom_site_aniso_U_22
_atom_site_aniso_U_33
_atom_site_aniso_U_23
_atom_site_aniso_U_13
_atom_site_aniso_U_12
Re1 0.02699(12) 0.02402(11) 0.03301(11) -0.00150(8) -0.00116(9) 0.00041(9)
Cl1 0.0424(9) 0.0252(6) 0.0595(9) 0.0018(6) 0.0063(6) 0.0012(6)
Cl2 0.0370(8) 0.0437(8) 0.0434(8) -0.0039(6) -0.0104(6) -0.0029(6)
P1 0.0302(8) 0.0306(7) 0.0341(7) -0.0029(6) 0.0010(6) 0.0012(6)
P2 0.0289(8) 0.0274(6) 0.0326(7) -0.0011(6) 0.0002(5) -0.0018(6)
O1 0.063(3) 0.052(3) 0.069(3) -0.020(2) -0.025(3) 0.015(3)
N1 0.035(3) 0.028(2) 0.034(2) 0.0035(18) 0.000(2) 0.007(2)
N2 0.042(3) 0.040(3) 0.042(3) -0.002(2) -0.011(2) -0.001(2)
N3 0.037(3) 0.025(2) 0.047(3) 0.0000(19) -0.005(2) 0.005(2)
C1 0.045(4) 0.039(3) 0.039(3) -0.002(2) -0.001(3) -0.001(3)
C2 0.049(4) 0.039(3) 0.037(3) 0.003(2) -0.006(3) -0.009(3)
C3 0.064(5) 0.057(4) 0.050(4) -0.014(3) -0.003(3) -0.013(4)
C4 0.090(7) 0.065(5) 0.061(5) -0.017(4) -0.004(4) -0.031(5)
C5 0.076(7) 0.084(6) 0.081(6) -0.010(5) -0.022(5) -0.034(5)
C6 0.061(6) 0.098(7) 0.130(8) -0.016(6) -0.048(5) 0.000(5)
C7 0.071(6) 0.054(4) 0.089(6) -0.010(4) -0.032(4) -0.003(4)
C8 0.047(4) 0.037(3) 0.046(3) 0.004(3) -0.010(3) 0.005(3)
C9 0.051(4) 0.039(3) 0.064(4) 0.007(3) -0.016(3) 0.009(3)
C10 0.092(7) 0.035(4) 0.095(6) 0.007(4) -0.030(5) 0.006(4)
C11 0.041(3) 0.045(3) 0.034(3) -0.002(3) 0.000(2) -0.007(3)
C12 0.053(5) 0.067(4) 0.045(4) -0.011(3) 0.001(3) 0.005(4)
C13 0.089(7) 0.086(6) 0.045(4) -0.010(4) 0.004(4) 0.003(5)
C14 0.098(7) 0.104(7) 0.042(4) -0.012(4) -0.019(4) -0.003(6)
C15 0.079(6) 0.088(6) 0.061(5) 0.020(5) -0.015(4) 0.014(5)
C16 0.052(4) 0.058(4) 0.052(4) 0.006(3) 0.002(3) 0.012(4)
C17 0.031(3) 0.030(3) 0.040(3) -0.002(2) 0.002(2) 0.004(2)
C18 0.041(4) 0.045(3) 0.043(3) -0.007(3) 0.001(3) -0.006(3)
C19 0.041(4) 0.061(4) 0.057(4) 0.001(3) -0.014(3) 0.011(3)
C20 0.066(5) 0.052(4) 0.070(5) -0.003(4) -0.014(4) 0.021(4)
C21 0.070(5) 0.036(3) 0.072(5) -0.008(3) -0.013(4) 0.014(3)
C22 0.037(4) 0.039(3) 0.055(4) -0.011(3) -0.002(3) 0.003(3)
C23 0.034(3) 0.032(3) 0.046(3) 0.001(2) 0.002(2) 0.000(3)
C24 0.036(4) 0.044(3) 0.053(4) -0.002(3) 0.003(3) -0.008(3)
C25 0.047(4) 0.044(3) 0.067(4) -0.007(3) -0.004(3) -0.004(3)
C26 0.056(5) 0.046(4) 0.090(6) 0.000(4) 0.007(4) -0.019(3)
C27 0.093(7) 0.058(5) 0.103(7) -0.007(5) 0.051(5) -0.028(5)
C28 0.080(6) 0.053(4) 0.067(5) -0.016(3) 0.033(4) -0.024(4)
C29 0.036(3) 0.034(3) 0.037(3) 0.003(2) 0.003(2) 0.000(3)
C30 0.068(5) 0.039(3) 0.041(4) 0.002(3) -0.005(3) -0.002(3)
C31 0.083(6) 0.058(4) 0.046(4) 0.008(3) -0.013(4) 0.005(4)
C32 0.075(6) 0.053(4) 0.068(5) 0.022(4) 0.004(4) 0.006(4)
C33 0.050(4) 0.040(4) 0.080(5) 0.015(3) 0.005(4) -0.005(3)
C34 0.036(4) 0.035(3) 0.056(4) 0.000(3) 0.002(3) -0.007(3)
C35 0.029(3) 0.038(3) 0.039(3) -0.003(2) -0.001(2) -0.001(3)
C36 0.044(4) 0.044(3) 0.069(4) 0.006(3) -0.004(3) -0.004(3)
C37 0.035(4) 0.068(5) 0.095(6) -0.002(4) -0.006(4) -0.017(4)
C38 0.040(4) 0.104(6) 0.073(5) -0.010(5) -0.019(4) 0.009(5)
C39 0.048(5) 0.105(6) 0.062(5) 0.029(4) -0.011(4) 0.011(5)
C40 0.039(4) 0.065(4) 0.049(4) 0.020(3) 0.000(3) 0.005(3)
C41 0.039(3) 0.028(3) 0.036(3) -0.002(2) 0.000(2) 0.006(3)
C42 0.041(4) 0.042(3) 0.046(3) -0.008(3) 0.002(3) 0.000(3)
C43 0.063(5) 0.052(4) 0.067(5) -0.021(3) -0.002(4) -0.005(4)
C44 0.090(6) 0.046(4) 0.057(4) -0.019(3) 0.008(4) 0.006(4)
C45 0.069(5) 0.060(4) 0.058(4) -0.010(3) 0.032(4) 0.008(4)
C46 0.048(4) 0.043(3) 0.054(4) -0.006(3) 0.013(3) -0.002(3)
C47 0.175(17) 0.26(2) 0.215(18) -0.126(17) -0.115(15) 0.014(15)
Cl3 0.475(11) 0.115(3) 0.210(5) 0.002(3) -0.100(6) 0.010(4)
Cl4 0.356(11) 0.270(8) 0.456(13) -0.186(9) 0.146(10) -0.041(7)

loop_
_atom_type_symbol
_atom_type_description
_atom_type_scat_dispersion_real
_atom_type_scat_dispersion_imag
_atom_type_scat_source
Re Re -1.0185 7.2310 'International Tables Vol C Tables 4.2.6.8 and 6.1.1.4'
Cl Cl 0.1484 0.1585 'International Tables Vol C Tables 4.2.6.8 and 6.1.1.4'
P P 0.1023 0.0942 'International Tables Vol C Tables 4.2.6.8 and 6.1.1.4'
N N 0.0061 0.0033 'International Tables Vol C Tables 4.2.6.8 and 6.1.1.4'
O O 0.0106 0.0060 'International Tables Vol C Tables 4.2.6.8 and 6.1.1.4'
C C 0.0033 0.0016 'International Tables Vol C Tables 4.2.6.8 and 6.1.1.4'
H H 0.0000 0.0000 'International Tables Vol C Tables 4.2.6.8 and 6.1.1.4'

loop_
_geom_angle_atom_site_label_1
_geom_angle_atom_site_label_2
_geom_angle_atom_site_label_3
_geom_angle
_geom_angle_site_symmetry_1
_geom_angle_site_symmetry_3
_geom_angle_publ_flag
N1 Re1 N3 84.83(18) . . ?
N1 Re1 Cl2 170.69(14) . . ?
N3 Re1 Cl2 85.86(12) . . ?
N1 Re1 Cl1 96.09(14) . . ?
N3 Re1 Cl1 178.98(13) . . ?
Cl2 Re1 Cl1 93.21(5) . . ?
N1 Re1 P1 92.31(15) . . ?
N3 Re1 P1 91.87(13) . . ?
Cl2 Re1 P1 87.69(5) . . ?
Cl1 Re1 P1 87.66(5) . . ?
N1 Re1 P2 93.03(15) . . ?
N3 Re1 P2 90.24(13) . . ?
Cl2 Re1 P2 87.31(5) . . ?
Cl1 Re1 P2 90.14(5) . . ?
P1 Re1 P2 174.41(5) . . ?
C17 P1 C11 106.0(3) . . ?
C17 P1 C23 102.2(3) . . ?
C11 P1 C23 102.4(3) . . ?
C17 P1 Re1 112.38(18) . . ?
C11 P1 Re1 112.7(2) . . ?
C23 P1 Re1 119.75(19) . . ?
C35 P2 C41 101.6(3) . . ?
C35 P2 C29 107.8(3) . . ?
C41 P2 C29 102.5(2) . . ?
C35 P2 Re1 111.96(18) . . ?
C41 P2 Re1 119.91(19) . . ?
C29 P2 Re1 111.86(19) . . ?
N2 N1 Re1 177.0(4) . . ?
N1 N2 C1 116.1(5) . . ?
C8 N3 Re1 125.8(3) . . ?
C8 N3 H3A 105.9 . . ?
Re1 N3 H3A 105.9 . . ?
C8 N3 H3B 105.9 . . ?
Re1 N3 H3B 105.9 . . ?
H3A N3 H3B 106.2 . . ?
O1 C1 N2 123.9(5) . . ?
O1 C1 C2 122.1(5) . . ?
N2 C1 C2 114.0(5) . . ?
C7 C2 C3 119.0(6) . . ?
C7 C2 C1 121.8(6) . . ?
C3 C2 C1 119.0(6) . . ?
C4 C3 C2 119.5(7) . . ?
C4 C3 H3 120.2 . . ?
C2 C3 H3 120.2 . . ?
C5 C4 C3 121.5(7) . . ?
C5 C4 H4 119.2 . . ?
C3 C4 H4 119.2 . . ?
C4 C5 C6 119.1(8) . . ?
C4 C5 H5 120.4 . . ?
C6 C5 H5 120.4 . . ?
C5 C6 C7 120.5(9) . . ?
C5 C6 H6 119.8 . . ?
C7 C6 H6 119.8 . . ?
C2 C7 C6 120.3(7) . . ?
C2 C7 H7 119.9 . . ?
C6 C7 H7 119.9 . . ?
N3 C8 C9 108.1(5) . . ?
N3 C8 H81 110.1 . . ?
C9 C8 H81 110.1 . . ?
N3 C8 H82 110.1 . . ?
C9 C8 H82 110.1 . . ?
H81 C8 H82 108.4 . . ?
C10 C9 C8 174.8(7) . . ?
C9 C10 H10 180.0 . . ?
C12 C11 C16 118.9(6) . . ?
C12 C11 P1 124.6(5) . . ?
C16 C11 P1 116.5(5) . . ?
C11 C12 C13 120.8(7) . . ?
C11 C12 H12 119.6 . . ?
C13 C12 H12 119.6 . . ?
C14 C13 C12 120.0(7) . . ?
C14 C13 H13 120.0 . . ?
C12 C13 H13 120.0 . . ?
C13 C14 C15 120.7(7) . . ?
C13 C14 H14 119.6 . . ?
C15 C14 H14 119.6 . . ?
C14 C15 C16 120.8(8) . . ?
C14 C15 H15 119.6 . . ?
C16 C15 H15 119.6 . . ?
C15 C16 C11 118.8(7) . . ?
C15 C16 H16 120.6 . . ?
C11 C16 H16 120.6 . . ?
C18 C17 C22 119.0(5) . . ?
C18 C17 P1 119.8(4) . . ?
C22 C17 P1 120.7(4) . . ?
C19 C18 C17 120.0(6) . . ?
C19 C18 H18 120.0 . . ?
C17 C18 H18 120.0 . . ?
C18 C19 C20 120.9(6) . . ?
C18 C19 H19 119.5 . . ?
C20 C19 H19 119.5 . . ?
C21 C20 C19 119.1(6) . . ?
C21 C20 H20 120.4 . . ?
C19 C20 H20 120.4 . . ?
C20 C21 C22 120.7(6) . . ?
C20 C21 H21 119.7 . . ?
C22 C21 H21 119.7 . . ?
C21 C22 C17 120.2(6) . . ?
C21 C22 H22 119.9 . . ?
C17 C22 H22 119.9 . . ?
C24 C23 C28 117.8(6) . . ?
C24 C23 P1 123.2(4) . . ?
C28 C23 P1 118.9(5) . . ?
C23 C24 C25 120.9(6) . . ?
C23 C24 H24 119.6 . . ?
C25 C24 H24 119.6 . . ?
C26 C25 C24 120.8(6) . . ?
C26 C25 H25 119.6 . . ?
C24 C25 H25 119.6 . . ?
C25 C26 C27 119.6(7) . . ?
C25 C26 H26 120.2 . . ?
C27 C26 H26 120.2 . . ?
C26 C27 C28 120.2(7) . . ?
C26 C27 H27 119.9 . . ?
C28 C27 H27 119.9 . . ?
C23 C28 C27 120.6(7) . . ?
C23 C28 H28 119.7 . . ?
C27 C28 H28 119.7 . . ?
C30 C29 C34 118.2(5) . . ?
C30 C29 P2 118.9(4) . . ?
C34 C29 P2 122.3(4) . . ?
C31 C30 C29 120.5(6) . . ?
C31 C30 H30 119.7 . . ?
C29 C30 H30 119.7 . . ?
C32 C31 C30 120.6(6) . . ?
C32 C31 H31 119.7 . . ?
C30 C31 H31 119.7 . . ?
C33 C32 C31 119.9(6) . . ?
C33 C32 H32 120.1 . . ?
C31 C32 H32 120.1 . . ?
C32 C33 C34 120.1(6) . . ?
C32 C33 H33 120.0 . . ?
C34 C33 H33 120.0 . . ?
C33 C34 C29 120.7(6) . . ?
C33 C34 H34 119.7 . . ?
C29 C34 H34 119.7 . . ?
C40 C35 C36 118.9(6) . . ?
C40 C35 P2 116.4(5) . . ?
C36 C35 P2 124.7(5) . . ?
C37 C36 C35 119.9(6) . . ?
C37 C36 H36 120.0 . . ?
C35 C36 H36 120.0 . . ?
C38 C37 C36 120.5(7) . . ?
C38 C37 H37 119.8 . . ?
C36 C37 H37 119.8 . . ?
C37 C38 C39 120.2(7) . . ?
C37 C38 H38 119.9 . . ?
C39 C38 H38 119.9 . . ?
C40 C39 C38 119.8(7) . . ?
C40 C39 H39 120.1 . . ?
C38 C39 H39 120.1 . . ?
C39 C40 C35 120.7(6) . . ?
C39 C40 H40 119.7 . . ?
C35 C40 H40 119.7 . . ?
C42 C41 C46 118.7(5) . . ?
C42 C41 P2 122.1(4) . . ?
C46 C41 P2 119.2(5) . . ?
C43 C42 C41 120.3(6) . . ?
C43 C42 H42 119.9 . . ?
C41 C42 H42 119.9 . . ?
C44 C43 C42 120.3(7) . . ?
C44 C43 H43 119.9 . . ?
C42 C43 H43 119.9 . . ?
C43 C44 C45 120.1(6) . . ?
C43 C44 H44 120.0 . . ?
C45 C44 H44 120.0 . . ?
C44 C45 C46 120.3(6) . . ?
C44 C45 H45 119.9 . . ?
C46 C45 H45 119.9 . . ?
C45 C46 C41 120.4(6) . . ?
C45 C46 H46 119.8 . . ?
C41 C46 H46 119.8 . . ?
Cl3 C47 Cl4 108.9(9) . . ?
Cl3 C47 H471 109.9 . . ?
Cl4 C47 H471 109.9 . . ?
Cl3 C47 H472 109.9 . . ?
Cl4 C47 H472 109.9 . . ?
H471 C47 H472 108.3 . . ?

loop_
_geom_bond_atom_site_label_1
_geom_bond_atom_site_label_2
_geom_bond_distance
_geom_bond_site_symmetry_2
_geom_bond_publ_flag
Re1 N1 1.742(4) . ?
Re1 N3 2.222(4) . ?
Re1 Cl2 2.4156(14) . ?
Re1 Cl1 2.4244(13) . ?
Re1 P1 2.4590(14) . ?
Re1 P2 2.4602(14) . ?
P1 C17 1.828(5) . ?
P1 C11 1.828(6) . ?
P1 C23 1.836(6) . ?
P2 C35 1.817(6) . ?
P2 C41 1.830(5) . ?
P2 C29 1.834(5) . ?
O1 C1 1.227(7) . ?
N1 N2 1.261(6) . ?
N2 C1 1.388(7) . ?
N3 C8 1.485(7) . ?
N3 H3A 0.9000 . ?
N3 H3B 0.9000 . ?
C1 C2 1.481(8) . ?
C2 C7 1.364(9) . ?
C2 C3 1.387(8) . ?
C3 C4 1.384(10) . ?
C3 H3 0.9300 . ?
C4 C5 1.355(12) . ?
C4 H4 0.9300 . ?
C5 C6 1.362(12) . ?
C5 H5 0.9300 . ?
C6 C7 1.398(10) . ?
C6 H6 0.9300 . ?
C7 H7 0.9300 . ?
C8 C9 1.489(8) . ?
C8 H81 0.9700 . ?
C8 H82 0.9700 . ?
C9 C10 1.163(9) . ?
C10 H10 0.9300 . ?
C11 C12 1.374(8) . ?
C11 C16 1.399(9) . ?
C12 C13 1.389(9) . ?
C12 H12 0.9300 . ?
C13 C14 1.344(11) . ?
C13 H13 0.9300 . ?
C14 C15 1.362(11) . ?
C14 H14 0.9300 . ?
C15 C16 1.394(10) . ?
C15 H15 0.9300 . ?
C16 H16 0.9300 . ?
C17 C18 1.389(8) . ?
C17 C22 1.394(7) . ?
C18 C19 1.386(8) . ?
C18 H18 0.9300 . ?
C19 C20 1.387(9) . ?
C19 H19 0.9300 . ?
C20 C21 1.372(10) . ?
C20 H20 0.9300 . ?
C21 C22 1.393(8) . ?
C21 H21 0.9300 . ?
C22 H22 0.9300 . ?
C23 C24 1.374(8) . ?
C23 C28 1.383(8) . ?
C24 C25 1.383(8) . ?
C24 H24 0.9300 . ?
C25 C26 1.351(9) . ?
C25 H25 0.9300 . ?
C26 C27 1.363(10) . ?
C26 H26 0.9300 . ?
C27 C28 1.390(10) . ?
C27 H27 0.9300 . ?
C28 H28 0.9300 . ?
C29 C30 1.383(8) . ?
C29 C34 1.398(8) . ?
C30 C31 1.380(8) . ?
C30 H30 0.9300 . ?
C31 C32 1.374(10) . ?
C31 H31 0.9300 . ?
C32 C33 1.367(10) . ?
C32 H32 0.9300 . ?
C33 C34 1.385(8) . ?
C33 H33 0.9300 . ?
C34 H34 0.9300 . ?
C35 C40 1.389(8) . ?
C35 C36 1.391(8) . ?
C36 C37 1.390(9) . ?
C36 H36 0.9300 . ?
C37 C38 1.361(11) . ?
C37 H37 0.9300 . ?
C38 C39 1.385(11) . ?
C38 H38 0.9300 . ?
C39 C40 1.377(9) . ?
C39 H39 0.9300 . ?
C40 H40 0.9300 . ?
C41 C42 1.385(8) . ?
C41 C46 1.392(8) . ?
C42 C43 1.384(8) . ?
C42 H42 0.9300 . ?
C43 C44 1.369(10) . ?
C43 H43 0.9300 . ?
C44 C45 1.370(10) . ?
C44 H44 0.9300 . ?
C45 C46 1.378(8) . ?
C45 H45 0.9300 . ?
C46 H46 0.9300 . ?
C47 Cl3 1.581(15) . ?
C47 Cl4 1.80(2) . ?
C47 H471 0.9700 . ?
C47 H472 0.9700 . ?
